data_4345648
loop_
_publ_author_name
'Wong, Ho-Yin'
'Lo, Wai-Sum'
'Chan, Wesley Ting Kwok'
'Law, Ga-Lai'

_publ_section_title
;
 Mechanistic Investigation of Inducing Triboluminescence in
 Lanthanide(III) \b-Diketonate Complexes.
;
_journal_issue 9
_journal_name_full 'Inorganic chemistry'
_journal_page_first 5135
_journal_page_last 5140
_journal_paper_doi 10.1021/acs.inorgchem.7b00273
_journal_volume 56
_journal_year 2017
_chemical_formula_moiety 'C60 H44 Eu O8, C9 H20 N'
_chemical_formula_sum 'C69 H64 Eu N O8'
_chemical_formula_weight 1187.17
_chemical_name_systematic
; 
 ? 
;
_space_group_IT_number 29
_symmetry_cell_setting orthorhombic
_symmetry_space_group_name_Hall 'P 2c -2ac'
_symmetry_space_group_name_H-M 'P c a 21'
_atom_sites_solution_hydrogens geom
_atom_sites_solution_primary direct
_atom_sites_solution_secondary difmap
_audit_creation_method SHELXL-97
_cell_angle_alpha 90.00
_cell_angle_beta 90.00
_cell_angle_gamma 90.00
_cell_formula_units_Z 4
_cell_length_a 24.8190(12)
_cell_length_b 10.0187(5)
_cell_length_c 24.1023(10)
_cell_measurement_reflns_used 9568
_cell_measurement_temperature 296(2)
_cell_measurement_theta_max 27.45
_cell_measurement_theta_min 2.61
_cell_volume 5993.1(5)
_computing_cell_refinement 'Bruker APEX2'
_computing_data_collection 'Bruker APEX2'
_computing_data_reduction 'Bruker SAINT'
_computing_molecular_graphics 'Bruker SHELXTL'
_computing_publication_material 'Bruker SHELXTL'
_computing_structure_refinement 'SHELXL-97 (Sheldrick, 1997)'
_computing_structure_solution 'SHELXS-97 (Sheldrick, 1990)'
_diffrn_ambient_temperature 296(2)
_diffrn_measured_fraction_theta_full 0.996
_diffrn_measured_fraction_theta_max 0.996
_diffrn_measurement_device_type 'Photon-100 CMOS area detector'
_diffrn_measurement_method 'phi and omega scans'
_diffrn_radiation_monochromator graphite
_diffrn_radiation_source 'mirco-focus sealed tube'
_diffrn_radiation_type MoK\a
_diffrn_radiation_wavelength 0.71073
_diffrn_reflns_av_R_equivalents 0.0290
_diffrn_reflns_av_sigmaI/netI 0.0388
_diffrn_reflns_limit_h_max 32
_diffrn_reflns_limit_h_min -31
_diffrn_reflns_limit_k_max 12
_diffrn_reflns_limit_k_min -13
_diffrn_reflns_limit_l_max 31
_diffrn_reflns_limit_l_min -31
_diffrn_reflns_number 50845
_diffrn_reflns_theta_full 27.56
_diffrn_reflns_theta_max 27.56
_diffrn_reflns_theta_min 2.19
_exptl_absorpt_coefficient_mu 1.102
_exptl_absorpt_correction_T_max 0.8263
_exptl_absorpt_correction_T_min 0.6427
_exptl_absorpt_correction_type multi-scan
_exptl_absorpt_process_details 'SAINT ver 8.34A; BRUKER SADABS'
_exptl_crystal_colour colourless
_exptl_crystal_density_diffrn 1.316
_exptl_crystal_density_method 'not measured'
_exptl_crystal_description Plate
_exptl_crystal_F_000 2448
_exptl_crystal_size_max 0.44
_exptl_crystal_size_mid 0.44
_exptl_crystal_size_min 0.18
_refine_diff_density_max 0.374
_refine_diff_density_min -0.729
_refine_diff_density_rms 0.045
_refine_ls_abs_structure_details 'Flack H D (1983), Acta Cryst. A39, 876-881'
_refine_ls_abs_structure_Flack -0.008(5)
_refine_ls_extinction_method none
_refine_ls_goodness_of_fit_ref 1.056
_refine_ls_hydrogen_treatment mixed
_refine_ls_matrix_type full
_refine_ls_number_parameters 718
_refine_ls_number_reflns 13696
_refine_ls_number_restraints 1
_refine_ls_restrained_S_all 1.056
_refine_ls_R_factor_all 0.0364
_refine_ls_R_factor_gt 0.0263
_refine_ls_shift/su_max 0.007
_refine_ls_shift/su_mean 0.000
_refine_ls_structure_factor_coef Fsqd
_refine_ls_weighting_details 'calc w=1/[\s^2^(Fo^2^)+(0.0148P)^2^+0.6858P] where P=(Fo^2^+2Fc^2^)/3'
_refine_ls_weighting_scheme calc
_refine_ls_wR_factor_gt 0.0511
_refine_ls_wR_factor_ref 0.0538
_reflns_number_gt 11768
_reflns_number_total 13696
_reflns_threshold_expression >2sigma(I)
_cod_data_source_file ic7b00273_si_006.cif
_cod_data_source_block pca21
_cod_depositor_comments
;
The following automatic conversions were performed:

'_symmetry_cell_setting' value 'Orthorhombic' changed to
'orthorhombic' according to
/home/data/users/saulius/crontab/automatic-downloads/rss-feeds/ACS/lib/dictionaries/cif_core.dic
dictionary named 'cif_core.dic' version 2.4.2 from 2011-04-26.

Automatic conversion script
Id: cif_fix_values 4973 2017-02-22 13:04:09Z antanas 

 Adding full bibliography for 4345646--4345650.cif.
;
_cod_database_code 4345648

loop_
_symmetry_equiv_pos_as_xyz
'x, y, z'
'-x, -y, z+1/2'
'x+1/2, -y, z'
'-x+1/2, y, z+1/2'

loop_
_atom_site_label
_atom_site_type_symbol
_atom_site_fract_x
_atom_site_fract_y
_atom_site_fract_z
_atom_site_U_iso_or_equiv
_atom_site_adp_type
_atom_site_occupancy
_atom_site_symmetry_multiplicity
_atom_site_calc_flag
_atom_site_refinement_flags
Eu1 Eu 0.608999(4) 0.283049(10) 0.233760(10) 0.03400(3) Uani 1 1 d .
O1 O 0.64191(7) 0.21053(18) 0.32173(7) 0.0463(4) Uani 1 1 d .
O2 O 0.53774(7) 0.17035(18) 0.28270(7) 0.0462(4) Uani 1 1 d .
C1 C 0.62131(11) 0.1801(3) 0.36768(11) 0.0421(6) Uani 1 1 d .
C2 C 0.56639(11) 0.1524(3) 0.37573(11) 0.0483(6) Uani 1 1 d .
H2A H 0.5548 0.1352 0.4117 0.058 Uiso 1 1 calc R
C3 C 0.52785(10) 0.1490(3) 0.33318(11) 0.0434(6) Uani 1 1 d .
C4 C 0.65935(12) 0.1713(3) 0.41637(11) 0.0479(6) Uani 1 1 d .
C5 C 0.71331(15) 0.1906(4) 0.40758(14) 0.0773(11) Uani 1 1 d .
H5A H 0.7255 0.2067 0.3717 0.093 Uiso 1 1 calc R
C6 C 0.75013(19) 0.1869(5) 0.4504(2) 0.1028(16) Uani 1 1 d .
H6A H 0.7866 0.2001 0.4433 0.123 Uiso 1 1 calc R
C7 C 0.7332(2) 0.1642(6) 0.50281(18) 0.1066(16) Uani 1 1 d .
H7A H 0.7576 0.1651 0.5320 0.128 Uiso 1 1 calc R
C8 C 0.6806(2) 0.1402(7) 0.51252(16) 0.132(2) Uani 1 1 d .
H8A H 0.6691 0.1205 0.5483 0.159 Uiso 1 1 calc R
C9 C 0.64361(16) 0.1448(6) 0.46958(14) 0.1060(16) Uani 1 1 d .
H9A H 0.6074 0.1295 0.4771 0.127 Uiso 1 1 calc R
C10 C 0.47087(11) 0.1135(3) 0.34795(12) 0.0504(7) Uani 1 1 d .
C11 C 0.44941(13) 0.1335(4) 0.40030(14) 0.0706(9) Uani 1 1 d .
H11A H 0.4705 0.1719 0.4279 0.085 Uiso 1 1 calc R
C12 C 0.39708(15) 0.0971(5) 0.41174(19) 0.0882(12) Uani 1 1 d .
H12A H 0.3834 0.1104 0.4472 0.106 Uiso 1 1 calc R
C13 C 0.36563(14) 0.0430(5) 0.37291(19) 0.0874(12) Uani 1 1 d .
H13A H 0.3303 0.0199 0.3813 0.105 Uiso 1 1 calc R
C14 C 0.38545(15) 0.0214(5) 0.3205(2) 0.0927(15) Uani 1 1 d .
H14A H 0.3638 -0.0174 0.2934 0.111 Uiso 1 1 calc R
C15 C 0.43858(13) 0.0586(4) 0.30810(14) 0.0683(9) Uani 1 1 d .
H15A H 0.4520 0.0457 0.2725 0.082 Uiso 1 1 calc R
O3 O 0.68688(7) 0.15893(18) 0.20603(7) 0.0434(4) Uani 1 1 d .
O4 O 0.58286(7) 0.11156(19) 0.17299(7) 0.0489(5) Uani 1 1 d .
C16 C 0.60507(10) 0.0370(3) 0.13734(10) 0.0432(6) Uani 1 1 d .
C17 C 0.66076(11) 0.0272(3) 0.12976(11) 0.0491(7) Uani 1 1 d .
H17A H 0.6735 -0.0183 0.0988 0.059 Uiso 1 1 calc R
C18 C 0.69797(10) 0.0822(3) 0.16630(11) 0.0408(6) Uani 1 1 d .
C19 C 0.75685(11) 0.0414(3) 0.16097(11) 0.0455(6) Uani 1 1 d .
C20 C 0.79581(12) 0.1224(3) 0.18145(14) 0.0626(8) Uani 1 1 d .
H20A H 0.7865 0.2041 0.1971 0.075 Uiso 1 1 calc R
C21 C 0.84993(14) 0.0842(4) 0.17931(17) 0.0803(11) Uani 1 1 d .
H21A H 0.8765 0.1415 0.1926 0.096 Uiso 1 1 calc R
C22 C 0.86391(15) -0.0365(5) 0.15791(18) 0.0771(11) Uani 1 1 d .
H22A H 0.8998 -0.0628 0.1571 0.092 Uiso 1 1 calc R
C23 C 0.82523(15) -0.1175(4) 0.13793(17) 0.0852(12) Uani 1 1 d .
H23A H 0.8347 -0.2002 0.1233 0.102 Uiso 1 1 calc R
C24 C 0.77155(13) -0.0795(3) 0.13885(14) 0.0694(9) Uani 1 1 d .
H24A H 0.7454 -0.1361 0.1244 0.083 Uiso 1 1 calc R
C25 C 0.56787(11) -0.0491(3) 0.10405(11) 0.0480(7) Uani 1 1 d .
C26 C 0.58359(13) -0.1626(4) 0.07634(14) 0.0680(9) Uani 1 1 d .
H26A H 0.6200 -0.1848 0.0752 0.082 Uiso 1 1 calc R
C27 C 0.54694(17) -0.2440(4) 0.05025(16) 0.0842(12) Uani 1 1 d .
H27A H 0.5589 -0.3199 0.0317 0.101 Uiso 1 1 calc R
C28 C 0.49401(18) -0.2157(4) 0.05108(18) 0.0934(14) Uani 1 1 d .
H28A H 0.4693 -0.2729 0.0344 0.112 Uiso 1 1 calc R
C29 C 0.47694(16) -0.1015(5) 0.0768(2) 0.130(2) Uani 1 1 d .
H29A H 0.4407 -0.0777 0.0759 0.156 Uiso 1 1 calc R
C30 C 0.51369(13) -0.0220(5) 0.10385(19) 0.0990(15) Uani 1 1 d .
H30A H 0.5013 0.0529 0.1228 0.119 Uiso 1 1 calc R
O5 O 0.53288(7) 0.3735(2) 0.18753(7) 0.0494(5) Uani 1 1 d .
O6 O 0.56692(7) 0.45113(18) 0.29253(7) 0.0428(4) Uani 1 1 d .
C31 C 0.49223(10) 0.4423(3) 0.19870(11) 0.0430(6) Uani 1 1 d .
C32 C 0.48349(11) 0.5045(3) 0.24995(11) 0.0496(8) Uani 1 1 d .
H32A H 0.4512 0.5502 0.2549 0.060 Uiso 1 1 calc R
C33 C 0.51955(10) 0.5025(3) 0.29366(11) 0.0416(6) Uani 1 1 d .
C34 C 0.45063(10) 0.4551(3) 0.15333(11) 0.0480(7) Uani 1 1 d .
C35 C 0.45238(13) 0.3675(4) 0.10973(13) 0.0661(9) Uani 1 1 d .
H35A H 0.4791 0.3025 0.1086 0.079 Uiso 1 1 calc R
C36 C 0.41481(15) 0.3745(5) 0.06747(14) 0.0833(12) Uani 1 1 d .
H36A H 0.4159 0.3130 0.0386 0.100 Uiso 1 1 calc R
C37 C 0.37600(14) 0.4715(5) 0.06801(17) 0.0893(14) Uani 1 1 d .
H37A H 0.3511 0.4774 0.0393 0.107 Uiso 1 1 calc R
C38 C 0.37424(15) 0.5590(5) 0.11092(18) 0.0894(13) Uani 1 1 d .
H38A H 0.3480 0.6253 0.1113 0.107 Uiso 1 1 calc R
C39 C 0.41077(13) 0.5513(4) 0.15395(14) 0.0749(10) Uani 1 1 d .
H39A H 0.4085 0.6109 0.1834 0.090 Uiso 1 1 calc R
C40 C 0.50390(10) 0.5649(3) 0.34791(11) 0.0440(6) Uani 1 1 d .
C41 C 0.51878(11) 0.5018(3) 0.39662(12) 0.0529(7) Uani 1 1 d .
H41A H 0.5378 0.4219 0.3951 0.063 Uiso 1 1 calc R
C42 C 0.50551(13) 0.5564(3) 0.44779(13) 0.0654(8) Uani 1 1 d .
H42A H 0.5148 0.5124 0.4804 0.078 Uiso 1 1 calc R
C43 C 0.47853(14) 0.6762(4) 0.44982(16) 0.0727(10) Uani 1 1 d .
H43A H 0.4703 0.7141 0.4840 0.087 Uiso 1 1 calc R
C44 C 0.46383(16) 0.7397(4) 0.40234(18) 0.0764(11) Uani 1 1 d .
H44A H 0.4459 0.8210 0.4043 0.092 Uiso 1 1 calc R
C45 C 0.47537(12) 0.6842(3) 0.35107(14) 0.0599(8) Uani 1 1 d .
H45A H 0.4641 0.7266 0.3188 0.072 Uiso 1 1 calc R
O7 O 0.68382(6) 0.42910(17) 0.25383(6) 0.0402(4) Uani 1 1 d .
O8 O 0.63839(7) 0.39307(18) 0.14903(7) 0.0453(4) Uani 1 1 d .
C46 C 0.72543(9) 0.4584(2) 0.22506(13) 0.0429(7) Uani 1 1 d .
C47 C 0.72581(11) 0.4689(3) 0.16753(11) 0.0459(6) Uani 1 1 d .
H47A H 0.7582 0.4913 0.1504 0.055 Uiso 1 1 calc R
C48 C 0.68074(11) 0.4479(3) 0.13354(10) 0.0424(6) Uani 1 1 d .
C49 C 0.77561(10) 0.4868(3) 0.25635(10) 0.0451(6) Uani 1 1 d .
C50 C 0.78820(12) 0.4050(4) 0.30110(12) 0.0639(9) Uani 1 1 d .
H50A H 0.7666 0.3317 0.3094 0.077 Uiso 1 1 calc R
C51 C 0.83287(15) 0.4331(5) 0.33319(15) 0.0894(13) Uani 1 1 d .
H51A H 0.8417 0.3774 0.3627 0.107 Uiso 1 1 calc R
C52 C 0.86392(15) 0.5406(6) 0.32221(18) 0.0979(16) Uani 1 1 d .
H52A H 0.8933 0.5595 0.3449 0.118 Uiso 1 1 calc R
C53 C 0.85271(13) 0.6214(4) 0.27841(18) 0.0826(12) Uani 1 1 d .
H53A H 0.8746 0.6945 0.2709 0.099 Uiso 1 1 calc R
C54 C 0.80841(10) 0.5945(3) 0.24478(14) 0.0600(9) Uani 1 1 d .
H54A H 0.8009 0.6491 0.2145 0.072 Uiso 1 1 calc R
C55 C 0.68253(12) 0.4993(3) 0.07493(12) 0.0436(7) Uani 1 1 d .
C56 C 0.71664(12) 0.6003(3) 0.05894(11) 0.0572(8) Uani 1 1 d .
H56A H 0.7414 0.6343 0.0843 0.069 Uiso 1 1 calc R
C57 C 0.71480(14) 0.6524(4) 0.00585(13) 0.0726(10) Uani 1 1 d .
H57A H 0.7378 0.7216 -0.0042 0.087 Uiso 1 1 calc R
C58 C 0.67926(14) 0.6020(4) -0.03176(13) 0.0761(11) Uani 1 1 d .
H58A H 0.6781 0.6364 -0.0676 0.091 Uiso 1 1 calc R
C59 C 0.64541(13) 0.5011(4) -0.01684(13) 0.0821(12) Uani 1 1 d .
H59A H 0.6215 0.4661 -0.0427 0.099 Uiso 1 1 calc R
C60 C 0.64633(12) 0.4502(4) 0.03672(11) 0.0619(8) Uani 1 1 d .
H60A H 0.6225 0.3828 0.0468 0.074 Uiso 1 1 calc R
N1 N 0.64223(10) 0.6553(2) 0.31428(9) 0.0412(5) Uani 1 1 d .
H11 H 0.6127(11) 0.615(3) 0.3196(12) 0.049 Uiso 1 1 d .
H12 H 0.6635(11) 0.593(3) 0.2988(11) 0.049 Uiso 1 1 d .
C61 C 0.63580(13) 0.7690(3) 0.27253(12) 0.0487(7) Uani 1 1 d .
C62 C 0.69068(13) 0.8328(3) 0.26692(14) 0.0669(9) Uani 1 1 d .
H62A H 0.7143 0.7715 0.2475 0.080 Uiso 1 1 calc R
H62B H 0.6874 0.9126 0.2444 0.080 Uiso 1 1 calc R
C63 C 0.71631(14) 0.8698(3) 0.32159(17) 0.0766(10) Uani 1 1 d .
H63A H 0.7516 0.9079 0.3149 0.092 Uiso 1 1 calc R
H63B H 0.6944 0.9368 0.3399 0.092 Uiso 1 1 calc R
C64 C 0.72178(13) 0.7498(3) 0.35877(14) 0.0616(8) Uani 1 1 d .
H64A H 0.7375 0.7779 0.3937 0.074 Uiso 1 1 calc R
H64B H 0.7465 0.6871 0.3417 0.074 Uiso 1 1 calc R
C65 C 0.66891(11) 0.6790(3) 0.37044(11) 0.0472(6) Uani 1 1 d .
C66 C 0.59238(13) 0.8659(3) 0.29101(16) 0.0704(9) Uani 1 1 d .
H66A H 0.5586 0.8197 0.2938 0.106 Uiso 1 1 calc R
H66B H 0.5893 0.9367 0.2644 0.106 Uiso 1 1 calc R
H66C H 0.6018 0.9024 0.3265 0.106 Uiso 1 1 calc R
C67 C 0.61835(15) 0.7068(3) 0.21810(12) 0.0637(10) Uani 1 1 d .
H67A H 0.5834 0.6669 0.2225 0.096 Uiso 1 1 calc R
H67B H 0.6439 0.6396 0.2073 0.096 Uiso 1 1 calc R
H67C H 0.6167 0.7745 0.1900 0.096 Uiso 1 1 calc R
C68 C 0.63225(15) 0.7603(4) 0.40848(14) 0.0667(9) Uani 1 1 d .
H68A H 0.6271 0.8477 0.3931 0.100 Uiso 1 1 calc R
H68B H 0.6486 0.7679 0.4445 0.100 Uiso 1 1 calc R
H68C H 0.5980 0.7164 0.4118 0.100 Uiso 1 1 calc R
C69 C 0.67733(14) 0.5405(4) 0.39440(14) 0.0584(9) Uani 1 1 d .
H69A H 0.6430 0.4995 0.4011 0.088 Uiso 1 1 calc R
H69B H 0.6969 0.5471 0.4287 0.088 Uiso 1 1 calc R
H69C H 0.6974 0.4872 0.3686 0.088 Uiso 1 1 calc R

loop_
_atom_site_aniso_label
_atom_site_aniso_U_11
_atom_site_aniso_U_22
_atom_site_aniso_U_33
_atom_site_aniso_U_23
_atom_site_aniso_U_13
_atom_site_aniso_U_12
Eu1 0.03590(5) 0.03223(5) 0.03388(5) -0.00091(10) 0.00104(9) 0.00138(4)
O1 0.0467(10) 0.0541(12) 0.0380(10) 0.0084(9) 0.0024(8) 0.0021(9)
O2 0.0481(10) 0.0433(11) 0.0472(11) 0.0039(9) 0.0040(8) -0.0020(9)
C1 0.0558(16) 0.0294(13) 0.0412(14) -0.0006(11) -0.0008(12) 0.0081(11)
C2 0.0587(17) 0.0472(16) 0.0389(14) 0.0055(13) 0.0086(13) 0.0005(14)
C3 0.0475(15) 0.0332(14) 0.0494(16) -0.0001(12) 0.0079(12) 0.0007(12)
C4 0.0627(18) 0.0397(15) 0.0413(15) 0.0031(12) -0.0043(13) 0.0056(13)
C5 0.074(2) 0.102(3) 0.057(2) 0.0266(19) -0.0157(17) -0.023(2)
C6 0.084(3) 0.137(4) 0.088(3) 0.030(3) -0.030(3) -0.026(3)
C7 0.113(4) 0.145(4) 0.062(3) 0.011(3) -0.037(3) 0.000(3)
C8 0.101(4) 0.251(7) 0.044(2) 0.025(3) -0.005(2) 0.017(4)
C9 0.074(2) 0.200(5) 0.0437(19) 0.014(2) 0.0018(17) 0.015(3)
C10 0.0483(15) 0.0433(16) 0.0597(17) 0.0096(14) 0.0076(14) 0.0069(13)
C11 0.062(2) 0.077(2) 0.073(2) -0.0120(19) 0.0193(17) -0.0029(18)
C12 0.066(2) 0.110(3) 0.088(3) 0.005(3) 0.034(2) 0.007(2)
C13 0.050(2) 0.112(3) 0.100(3) 0.027(3) 0.016(2) -0.001(2)
C14 0.051(2) 0.135(4) 0.092(3) 0.014(3) -0.009(2) -0.012(2)
C15 0.058(2) 0.084(3) 0.062(2) 0.0122(18) 0.0025(16) -0.0019(18)
O3 0.0447(10) 0.0383(9) 0.0472(10) -0.0055(9) 0.0025(8) 0.0051(8)
O4 0.0439(10) 0.0509(12) 0.0519(11) -0.0155(9) 0.0045(9) 0.0002(9)
C16 0.0500(15) 0.0420(15) 0.0377(13) -0.0019(12) 0.0050(12) -0.0007(12)
C17 0.0496(15) 0.0543(18) 0.0434(15) -0.0076(13) 0.0093(13) 0.0025(13)
C18 0.0453(14) 0.0335(14) 0.0436(14) 0.0068(12) 0.0084(12) 0.0040(11)
C19 0.0471(15) 0.0433(15) 0.0463(15) 0.0059(13) 0.0108(12) 0.0046(13)
C20 0.0536(18) 0.059(2) 0.075(2) 0.0000(17) -0.0010(16) 0.0067(15)
C21 0.0503(19) 0.085(3) 0.105(3) 0.007(2) -0.0061(18) -0.0041(19)
C22 0.046(2) 0.086(3) 0.099(3) 0.018(2) 0.016(2) 0.014(2)
C23 0.070(2) 0.078(3) 0.107(3) -0.006(2) 0.034(2) 0.024(2)
C24 0.0532(18) 0.061(2) 0.094(3) -0.0187(19) 0.0219(17) 0.0020(16)
C25 0.0498(16) 0.0515(17) 0.0428(15) -0.0088(13) 0.0017(12) 0.0033(13)
C26 0.0583(18) 0.078(2) 0.068(2) -0.0264(19) -0.0172(16) 0.0123(18)
C27 0.087(3) 0.082(3) 0.084(3) -0.044(2) -0.017(2) 0.013(2)
C28 0.079(3) 0.103(3) 0.099(3) -0.057(3) -0.002(2) -0.017(2)
C29 0.058(2) 0.156(5) 0.175(5) -0.108(4) 0.002(3) -0.009(3)
C30 0.055(2) 0.109(3) 0.133(3) -0.076(3) 0.004(2) 0.005(2)
O5 0.0453(10) 0.0610(13) 0.0420(10) 0.0018(9) -0.0019(8) 0.0121(10)
O6 0.0389(10) 0.0408(10) 0.0487(10) -0.0060(8) -0.0034(8) 0.0056(8)
C31 0.0379(14) 0.0461(16) 0.0451(15) 0.0079(13) 0.0001(12) -0.0004(13)
C32 0.0353(13) 0.0607(19) 0.0529(19) 0.0012(13) 0.0006(11) 0.0091(13)
C33 0.0431(14) 0.0346(14) 0.0472(15) -0.0048(12) 0.0012(12) -0.0017(12)
C34 0.0377(14) 0.0627(19) 0.0435(15) 0.0109(14) -0.0013(12) -0.0019(13)
C35 0.0621(19) 0.081(3) 0.0552(19) 0.0054(18) -0.0029(15) -0.0023(18)
C36 0.076(2) 0.123(4) 0.0506(19) 0.001(2) -0.0123(18) -0.024(3)
C37 0.049(2) 0.152(4) 0.067(2) 0.033(3) -0.0170(18) -0.014(2)
C38 0.060(2) 0.134(4) 0.074(3) 0.018(3) -0.0105(19) 0.025(2)
C39 0.0571(19) 0.102(3) 0.065(2) 0.005(2) -0.0132(17) 0.021(2)
C40 0.0373(13) 0.0402(15) 0.0545(16) -0.0079(13) 0.0044(12) -0.0027(11)
C41 0.0527(16) 0.0479(17) 0.0580(17) -0.0071(14) 0.0041(14) -0.0032(14)
C42 0.075(2) 0.065(2) 0.0561(18) -0.0061(16) 0.0080(16) -0.0158(18)
C43 0.072(2) 0.081(3) 0.065(2) -0.028(2) 0.0185(18) -0.009(2)
C44 0.066(2) 0.065(2) 0.098(3) -0.032(2) 0.011(2) 0.0125(18)
C45 0.0511(17) 0.0571(19) 0.072(2) -0.0090(16) 0.0030(15) 0.0106(14)
O7 0.0411(9) 0.0416(10) 0.0380(9) -0.0016(7) 0.0027(7) -0.0048(8)
O8 0.0444(10) 0.0524(12) 0.0390(10) 0.0050(8) -0.0003(8) -0.0062(9)
C46 0.0438(13) 0.0365(12) 0.0483(19) -0.0014(13) -0.0036(13) 0.0017(10)
C47 0.0423(14) 0.0518(17) 0.0434(15) 0.0054(13) 0.0037(12) -0.0063(12)
C48 0.0460(15) 0.0430(15) 0.0381(14) 0.0005(12) 0.0032(11) 0.0048(12)
C49 0.0381(13) 0.0555(17) 0.0418(13) -0.0061(12) 0.0010(10) 0.0056(12)
C50 0.0522(17) 0.087(3) 0.0521(18) 0.0042(17) -0.0054(14) 0.0105(17)
C51 0.060(2) 0.148(4) 0.060(2) 0.000(2) -0.0161(18) 0.018(3)
C52 0.046(2) 0.179(5) 0.068(3) -0.046(3) -0.0120(19) 0.009(3)
C53 0.0456(18) 0.102(3) 0.100(3) -0.042(2) 0.0082(19) -0.0158(19)
C54 0.0419(13) 0.0674(18) 0.071(3) -0.0083(16) 0.0005(14) -0.0059(12)
C55 0.0449(15) 0.0512(18) 0.0348(14) -0.0016(13) 0.0071(12) 0.0052(14)
C56 0.0674(19) 0.062(2) 0.0420(16) 0.0016(14) 0.0038(14) -0.0129(16)
C57 0.085(2) 0.080(2) 0.053(2) 0.0129(18) 0.0117(18) -0.017(2)
C58 0.071(2) 0.119(3) 0.0382(16) 0.0188(18) 0.0078(15) -0.004(2)
C59 0.062(2) 0.145(4) 0.0404(17) 0.005(2) -0.0061(15) -0.018(2)
C60 0.0514(17) 0.089(2) 0.0451(17) 0.0042(16) 0.0022(13) -0.0120(16)
N1 0.0490(13) 0.0290(11) 0.0455(12) -0.0018(10) -0.0002(10) -0.0021(10)
C61 0.0653(19) 0.0289(14) 0.0518(17) 0.0060(13) 0.0025(14) 0.0046(14)
C62 0.072(2) 0.0494(18) 0.079(2) 0.0237(18) 0.0157(18) 0.0008(16)
C63 0.067(2) 0.057(2) 0.105(3) 0.009(2) 0.003(2) -0.0226(17)
C64 0.0549(18) 0.067(2) 0.063(2) -0.0096(16) 0.0002(15) -0.0157(15)
C65 0.0545(16) 0.0442(16) 0.0429(15) -0.0070(12) 0.0018(12) -0.0064(13)
C66 0.075(2) 0.0453(19) 0.091(2) 0.0028(18) 0.0007(19) 0.0169(17)
C67 0.093(2) 0.0508(18) 0.047(2) 0.0118(13) -0.0123(14) 0.0170(16)
C68 0.074(2) 0.068(2) 0.059(2) -0.0149(16) 0.0143(17) -0.0028(18)
C69 0.069(2) 0.062(2) 0.0438(17) 0.0101(16) -0.0034(15) 0.0007(18)

loop_
_atom_type_symbol
_atom_type_description
_atom_type_scat_dispersion_real
_atom_type_scat_dispersion_imag
_atom_type_scat_source
C C 0.0033 0.0016 'International Tables Vol C Tables 4.2.6.8 and 6.1.1.4'
H H 0.0000 0.0000 'International Tables Vol C Tables 4.2.6.8 and 6.1.1.4'
N N 0.0061 0.0033 'International Tables Vol C Tables 4.2.6.8 and 6.1.1.4'
O O 0.0106 0.0060 'International Tables Vol C Tables 4.2.6.8 and 6.1.1.4'
Eu Eu -0.1578 3.6682 'International Tables Vol C Tables 4.2.6.8 and 6.1.1.4'

loop_
_geom_angle_atom_site_label_1
_geom_angle_atom_site_label_2
_geom_angle_atom_site_label_3
_geom_angle
O4 Eu1 O5 76.51(6)
O4 Eu1 O1 115.22(6)
O5 Eu1 O1 143.73(6)
O4 Eu1 O3 70.67(6)
O5 Eu1 O3 135.25(6)
O1 Eu1 O3 79.25(6)
O4 Eu1 O2 76.09(6)
O5 Eu1 O2 79.88(6)
O1 Eu1 O2 70.92(6)
O3 Eu1 O2 119.11(6)
O4 Eu1 O7 141.35(6)
O5 Eu1 O7 118.37(6)
O1 Eu1 O7 75.11(6)
O3 Eu1 O7 75.50(6)
O2 Eu1 O7 138.73(5)
O4 Eu1 O8 83.73(6)
O5 Eu1 O8 70.82(6)
O1 Eu1 O8 141.40(6)
O3 Eu1 O8 76.05(6)
O2 Eu1 O8 147.59(6)
O7 Eu1 O8 70.29(5)
O4 Eu1 O6 138.58(6)
O5 Eu1 O6 70.59(6)
O1 Eu1 O6 80.82(6)
O3 Eu1 O6 150.20(6)
O2 Eu1 O6 74.00(6)
O7 Eu1 O6 78.12(6)
O8 Eu1 O6 107.67(6)
C1 O1 Eu1 135.85(17)
C3 O2 Eu1 134.12(17)
O1 C1 C2 124.4(2)
O1 C1 C4 116.4(2)
C2 C1 C4 119.2(2)
C3 C2 C1 124.4(2)
C3 C2 H2A 117.8
C1 C2 H2A 117.8
O2 C3 C2 124.7(2)
O2 C3 C10 116.9(2)
C2 C3 C10 118.3(2)
C9 C4 C5 116.9(3)
C9 C4 C1 124.2(3)
C5 C4 C1 118.9(3)
C4 C5 C6 121.9(4)
C4 C5 H5A 119.1
C6 C5 H5A 119.1
C7 C6 C5 119.9(4)
C7 C6 H6A 120.1
C5 C6 H6A 120.1
C8 C7 C6 119.7(4)
C8 C7 H7A 120.2
C6 C7 H7A 120.2
C7 C8 C9 120.4(4)
C7 C8 H8A 119.8
C9 C8 H8A 119.8
C4 C9 C8 121.2(4)
C4 C9 H9A 119.4
C8 C9 H9A 119.4
C15 C10 C11 118.2(3)
C15 C10 C3 118.8(3)
C11 C10 C3 123.0(3)
C12 C11 C10 120.5(3)
C12 C11 H11A 119.8
C10 C11 H11A 119.8
C13 C12 C11 121.3(4)
C13 C12 H12A 119.4
C11 C12 H12A 119.4
C12 C13 C14 120.0(4)
C12 C13 H13A 120.0
C14 C13 H13A 120.0
C13 C14 C15 119.4(4)
C13 C14 H14A 120.3
C15 C14 H14A 120.3
C10 C15 C14 120.6(3)
C10 C15 H15A 119.7
C14 C15 H15A 119.7
C18 O3 Eu1 134.95(16)
C16 O4 Eu1 137.31(16)
O4 C16 C17 124.1(2)
O4 C16 C25 115.8(2)
C17 C16 C25 120.0(2)
C18 C17 C16 123.1(2)
C18 C17 H17A 118.4
C16 C17 H17A 118.4
O3 C18 C17 125.4(2)
O3 C18 C19 116.0(2)
C17 C18 C19 118.6(2)
C20 C19 C24 118.7(3)
C20 C19 C18 119.6(3)
C24 C19 C18 121.6(3)
C19 C20 C21 120.6(3)
C19 C20 H20A 119.7
C21 C20 H20A 119.7
C22 C21 C20 120.2(4)
C22 C21 H21A 119.9
C20 C21 H21A 119.9
C23 C22 C21 119.3(3)
C23 C22 H22A 120.3
C21 C22 H22A 120.3
C22 C23 C24 120.9(4)
C22 C23 H23A 119.5
C24 C23 H23A 119.5
C19 C24 C23 120.3(3)
C19 C24 H24A 119.8
C23 C24 H24A 119.8
C30 C25 C26 116.1(3)
C30 C25 C16 119.5(3)
C26 C25 C16 124.2(3)
C27 C26 C25 121.7(3)
C27 C26 H26A 119.1
C25 C26 H26A 119.1
C28 C27 C26 121.0(3)
C28 C27 H27A 119.5
C26 C27 H27A 119.5
C27 C28 C29 119.1(4)
C27 C28 H28A 120.4
C29 C28 H28A 120.4
C28 C29 C30 119.6(4)
C28 C29 H29A 120.2
C30 C29 H29A 120.2
C25 C30 C29 122.5(3)
C25 C30 H30A 118.7
C29 C30 H30A 118.7
C31 O5 Eu1 138.70(17)
C33 O6 Eu1 133.02(16)
O5 C31 C32 124.0(2)
O5 C31 C34 116.3(2)
C32 C31 C34 119.7(2)
C33 C32 C31 124.4(2)
C33 C32 H32A 117.8
C31 C32 H32A 117.8
O6 C33 C32 125.6(2)
O6 C33 C40 115.0(2)
C32 C33 C40 119.4(2)
C35 C34 C39 118.5(3)
C35 C34 C31 118.7(3)
C39 C34 C31 122.8(3)
C34 C35 C36 120.7(3)
C34 C35 H35A 119.6
C36 C35 H35A 119.6
C37 C36 C35 120.2(4)
C37 C36 H36A 119.9
C35 C36 H36A 119.9
C38 C37 C36 119.3(3)
C38 C37 H37A 120.4
C36 C37 H37A 120.4
C37 C38 C39 121.0(4)
C37 C38 H38A 119.5
C39 C38 H38A 119.5
C38 C39 C34 120.1(4)
C38 C39 H39A 119.9
C34 C39 H39A 119.9
C41 C40 C45 118.8(3)
C41 C40 C33 118.7(2)
C45 C40 C33 122.5(3)
C40 C41 C42 120.7(3)
C40 C41 H41A 119.7
C42 C41 H41A 119.7
C43 C42 C41 119.4(3)
C43 C42 H42A 120.3
C41 C42 H42A 120.3
C44 C43 C42 120.6(3)
C44 C43 H43A 119.7
C42 C43 H43A 119.7
C43 C44 C45 120.5(3)
C43 C44 H44A 119.7
C45 C44 H44A 119.7
C44 C45 C40 119.9(3)
C44 C45 H45A 120.0
C40 C45 H45A 120.0
C46 O7 Eu1 130.72(15)
C48 O8 Eu1 134.89(16)
O7 C46 C47 124.3(2)
O7 C46 C49 116.5(2)
C47 C46 C49 119.1(2)
C46 C47 C48 124.5(2)
C46 C47 H47A 117.8
C48 C47 H47A 117.8
O8 C48 C47 124.4(2)
O8 C48 C55 117.3(2)
C47 C48 C55 118.3(2)
C54 C49 C50 119.0(3)
C54 C49 C46 122.8(2)
C50 C49 C46 118.0(3)
C51 C50 C49 119.7(4)
C51 C50 H50A 120.2
C49 C50 H50A 120.2
C52 C51 C50 120.7(4)
C52 C51 H51A 119.6
C50 C51 H51A 119.6
C51 C52 C53 120.7(4)
C51 C52 H52A 119.7
C53 C52 H52A 119.7
C52 C53 C54 119.9(4)
C52 C53 H53A 120.0
C54 C53 H53A 120.0
C49 C54 C53 120.0(3)
C49 C54 H54A 120.0
C53 C54 H54A 120.0
C56 C55 C60 118.5(3)
C56 C55 C48 122.2(3)
C60 C55 C48 119.1(3)
C55 C56 C57 121.1(3)
C55 C56 H56A 119.4
C57 C56 H56A 119.4
C58 C57 C56 119.8(3)
C58 C57 H57A 120.1
C56 C57 H57A 120.1
C57 C58 C59 119.9(3)
C57 C58 H58A 120.0
C59 C58 H58A 120.0
C58 C59 C60 120.5(3)
C58 C59 H59A 119.7
C60 C59 H59A 119.7
C55 C60 C59 120.1(3)
C55 C60 H60A 120.0
C59 C60 H60A 120.0
C65 N1 C61 120.9(2)
C65 N1 H11 108(2)
C61 N1 H11 112(2)
C65 N1 H12 102.8(17)
C61 N1 H12 107.7(17)
H11 N1 H12 104(3)
C62 C61 C67 110.7(3)
C62 C61 C66 113.4(3)
C67 C61 C66 108.3(3)
C62 C61 N1 106.2(2)
C67 C61 N1 107.0(2)
C66 C61 N1 111.0(2)
C63 C62 C61 113.9(3)
C63 C62 H62A 108.8
C61 C62 H62A 108.8
C63 C62 H62B 108.8
C61 C62 H62B 108.8
H62A C62 H62B 107.7
C64 C63 C62 111.2(3)
C64 C63 H63A 109.4
C62 C63 H63A 109.4
C64 C63 H63B 109.4
C62 C63 H63B 109.4
H63A C63 H63B 108.0
C63 C64 C65 113.9(3)
C63 C64 H64A 108.8
C65 C64 H64A 108.8
C63 C64 H64B 108.8
C65 C64 H64B 108.8
H64A C64 H64B 107.7
C64 C65 C69 112.3(3)
C64 C65 N1 106.5(2)
C69 C65 N1 104.7(2)
C64 C65 C68 112.2(3)
C69 C65 C68 109.9(3)
N1 C65 C68 110.9(2)
C61 C66 H66A 109.5
C61 C66 H66B 109.5
H66A C66 H66B 109.5
C61 C66 H66C 109.5
H66A C66 H66C 109.5
H66B C66 H66C 109.5
C61 C67 H67A 109.5
C61 C67 H67B 109.5
H67A C67 H67B 109.5
C61 C67 H67C 109.5
H67A C67 H67C 109.5
H67B C67 H67C 109.5
C65 C68 H68A 109.5
C65 C68 H68B 109.5
H68A C68 H68B 109.5
C65 C68 H68C 109.5
H68A C68 H68C 109.5
H68B C68 H68C 109.5
C65 C69 H69A 109.5
C65 C69 H69B 109.5
H69A C69 H69B 109.5
C65 C69 H69C 109.5
H69A C69 H69C 109.5
H69B C69 H69C 109.5

loop_
_geom_bond_atom_site_label_1
_geom_bond_atom_site_label_2
_geom_bond_distance
Eu1 O4 2.3492(18)
Eu1 O5 2.3731(17)
Eu1 O1 2.3856(17)
Eu1 O3 2.3935(17)
Eu1 O2 2.4071(17)
Eu1 O7 2.4133(16)
Eu1 O8 2.4327(17)
Eu1 O6 2.4357(17)
O1 C1 1.257(3)
O2 C3 1.259(3)
C1 C2 1.405(4)
C1 C4 1.509(4)
C2 C3 1.403(4)
C2 H2A 0.9300
C3 C10 1.501(4)
C4 C9 1.367(4)
C4 C5 1.370(5)
C5 C6 1.380(5)
C5 H5A 0.9300
C6 C7 1.350(6)
C6 H6A 0.9300
C7 C8 1.346(6)
C7 H7A 0.9300
C8 C9 1.384(5)
C8 H8A 0.9300
C9 H9A 0.9300
C10 C15 1.367(4)
C10 C11 1.384(4)
C11 C12 1.377(5)
C11 H11A 0.9300
C12 C13 1.334(6)
C12 H12A 0.9300
C13 C14 1.373(6)
C13 H13A 0.9300
C14 C15 1.402(5)
C14 H14A 0.9300
C15 H15A 0.9300
O3 C18 1.259(3)
O4 C16 1.265(3)
C16 C17 1.398(4)
C16 C25 1.497(4)
C17 C18 1.390(4)
C17 H17A 0.9300
C18 C19 1.522(3)
C19 C20 1.355(4)
C19 C24 1.373(4)
C20 C21 1.398(4)
C20 H20A 0.9300
C21 C22 1.360(6)
C21 H21A 0.9300
C22 C23 1.346(5)
C22 H22A 0.9300
C23 C24 1.386(5)
C23 H23A 0.9300
C24 H24A 0.9300
C25 C30 1.372(4)
C25 C26 1.375(4)
C26 C27 1.374(5)
C26 H26A 0.9300
C27 C28 1.344(5)
C27 H27A 0.9300
C28 C29 1.368(5)
C28 H28A 0.9300
C29 C30 1.375(5)
C29 H29A 0.9300
C30 H30A 0.9300
O5 C31 1.251(3)
O6 C33 1.284(3)
C31 C32 1.400(4)
C31 C34 1.509(4)
C32 C33 1.382(4)
C32 H32A 0.9300
C33 C40 1.501(3)
C34 C35 1.370(4)
C34 C39 1.381(4)
C35 C36 1.383(4)
C35 H35A 0.9300
C36 C37 1.369(6)
C36 H36A 0.9300
C37 C38 1.357(6)
C37 H37A 0.9300
C38 C39 1.380(5)
C38 H38A 0.9300
C39 H39A 0.9300
C40 C41 1.384(4)
C40 C45 1.391(4)
C41 C42 1.389(4)
C41 H41A 0.9300
C42 C43 1.375(5)
C42 H42A 0.9300
C43 C44 1.359(5)
C43 H43A 0.9300
C44 C45 1.385(5)
C44 H44A 0.9300
C45 H45A 0.9300
O7 C46 1.278(3)
O8 C48 1.243(3)
C46 C47 1.391(4)
C46 C49 1.484(3)
C47 C48 1.402(4)
C47 H47A 0.9300
C48 C55 1.504(4)
C49 C54 1.380(4)
C49 C50 1.390(4)
C50 C51 1.381(4)
C50 H50A 0.9300
C51 C52 1.350(7)
C51 H51A 0.9300
C52 C53 1.359(6)
C52 H52A 0.9300
C53 C54 1.392(4)
C53 H53A 0.9300
C54 H54A 0.9300
C55 C56 1.375(4)
C55 C60 1.378(4)
C56 C57 1.383(4)
C56 H56A 0.9300
C57 C58 1.362(5)
C57 H57A 0.9300
C58 C59 1.363(5)
C58 H58A 0.9300
C59 C60 1.388(4)
C59 H59A 0.9300
C60 H60A 0.9300
N1 C65 1.525(3)
N1 C61 1.529(4)
N1 H11 0.85(3)
N1 H12 0.90(3)
C61 C62 1.510(4)
C61 C67 1.516(4)
C61 C66 1.517(4)
C62 C63 1.509(5)
C62 H62A 0.9700
C62 H62B 0.9700
C63 C64 1.505(5)
C63 H63A 0.9700
C63 H63B 0.9700
C64 C65 1.518(4)
C64 H64A 0.9700
C64 H64B 0.9700
C65 C69 1.518(4)
C65 C68 1.527(4)
C66 H66A 0.9600
C66 H66B 0.9600
C66 H66C 0.9600
C67 H67A 0.9600
C67 H67B 0.9600
C67 H67C 0.9600
C68 H68A 0.9600
C68 H68B 0.9600
C68 H68C 0.9600
C69 H69A 0.9600
C69 H69B 0.9600
C69 H69C 0.9600

loop_
_geom_hbond_atom_site_label_D
_geom_hbond_atom_site_label_H
_geom_hbond_atom_site_label_A
_geom_hbond_distance_DH
_geom_hbond_distance_HA
_geom_hbond_distance_DA
_geom_hbond_angle_DHA
_geom_hbond_site_symmetry_A
N1 H11 O6 0.85(3) 2.10(3) 2.820(3) 143(3) .
N1 H12 O7 0.90(3) 2.03(3) 2.885(3) 158(2) .
C62 H62B O3 0.97 2.64 3.583(4) 165.6 1_565
C67 H67B O7 0.96 2.59 3.336(3) 135.1 .

loop_
_geom_torsion_atom_site_label_1
_geom_torsion_atom_site_label_2
_geom_torsion_atom_site_label_3
_geom_torsion_atom_site_label_4
_geom_torsion
O4 Eu1 O1 C1 -85.8(2)
O5 Eu1 O1 C1 16.1(3)
O3 Eu1 O1 C1 -148.3(2)
O2 Eu1 O1 C1 -22.2(2)
O7 Eu1 O1 C1 134.0(2)
O8 Eu1 O1 C1 160.9(2)
O6 Eu1 O1 C1 54.0(2)
O4 Eu1 O2 C3 148.2(2)
O5 Eu1 O2 C3 -133.4(2)
O1 Eu1 O2 C3 24.8(2)
O3 Eu1 O2 C3 90.0(2)
O7 Eu1 O2 C3 -11.5(3)
O8 Eu1 O2 C3 -158.7(2)
O6 Eu1 O2 C3 -60.8(2)
Eu1 O1 C1 C2 15.5(4)
Eu1 O1 C1 C4 -165.58(18)
O1 C1 C2 C3 3.1(4)
C4 C1 C2 C3 -175.8(3)
Eu1 O2 C3 C2 -21.2(4)
Eu1 O2 C3 C10 160.76(17)
C1 C2 C3 O2 0.0(5)
C1 C2 C3 C10 178.0(3)
O1 C1 C4 C9 177.3(4)
C2 C1 C4 C9 -3.7(5)
O1 C1 C4 C5 -2.9(4)
C2 C1 C4 C5 176.1(3)
C9 C4 C5 C6 -1.6(6)
C1 C4 C5 C6 178.5(4)
C4 C5 C6 C7 -0.2(8)
C5 C6 C7 C8 2.5(10)
C6 C7 C8 C9 -3.0(10)
C5 C4 C9 C8 1.2(7)
C1 C4 C9 C8 -179.0(5)
C7 C8 C9 C4 1.1(10)
O2 C3 C10 C15 23.9(4)
C2 C3 C10 C15 -154.3(3)
O2 C3 C10 C11 -156.2(3)
C2 C3 C10 C11 25.6(4)
C15 C10 C11 C12 0.9(5)
C3 C10 C11 C12 -179.0(3)
C10 C11 C12 C13 -0.6(6)
C11 C12 C13 C14 0.7(7)
C12 C13 C14 C15 -0.9(7)
C11 C10 C15 C14 -1.2(5)
C3 C10 C15 C14 178.7(3)
C13 C14 C15 C10 1.2(7)
O4 Eu1 O3 C18 20.1(2)
O5 Eu1 O3 C18 -25.0(3)
O1 Eu1 O3 C18 141.9(2)
O2 Eu1 O3 C18 81.0(2)
O7 Eu1 O3 C18 -140.9(2)
O8 Eu1 O3 C18 -68.0(2)
O6 Eu1 O3 C18 -169.3(2)
O5 Eu1 O4 C16 130.1(3)
O1 Eu1 O4 C16 -86.4(3)
O3 Eu1 O4 C16 -19.0(2)
O2 Eu1 O4 C16 -147.1(3)
O7 Eu1 O4 C16 11.3(3)
O8 Eu1 O4 C16 58.4(3)
O6 Eu1 O4 C16 168.1(2)
Eu1 O4 C16 C17 9.9(4)
Eu1 O4 C16 C25 -173.15(17)
O4 C16 C17 C18 10.5(4)
C25 C16 C17 C18 -166.3(3)
Eu1 O3 C18 C17 -12.8(4)
Eu1 O3 C18 C19 171.01(16)
C16 C17 C18 O3 -8.7(4)
C16 C17 C18 C19 167.4(3)
O3 C18 C19 C20 -26.0(4)
C17 C18 C19 C20 157.6(3)
O3 C18 C19 C24 150.0(3)
C17 C18 C19 C24 -26.4(4)
C24 C19 C20 C21 0.9(5)
C18 C19 C20 C21 177.0(3)
C19 C20 C21 C22 -1.7(6)
C20 C21 C22 C23 1.2(6)
C21 C22 C23 C24 0.1(6)
C20 C19 C24 C23 0.4(5)
C18 C19 C24 C23 -175.7(3)
C22 C23 C24 C19 -0.9(6)
O4 C16 C25 C30 15.2(4)
C17 C16 C25 C30 -167.8(3)
O4 C16 C25 C26 -159.4(3)
C17 C16 C25 C26 17.7(4)
C30 C25 C26 C27 -0.3(6)
C16 C25 C26 C27 174.4(3)
C25 C26 C27 C28 -0.2(7)
C26 C27 C28 C29 2.2(8)
C27 C28 C29 C30 -3.7(8)
C26 C25 C30 C29 -1.2(7)
C16 C25 C30 C29 -176.2(4)
C28 C29 C30 C25 3.3(8)
O4 Eu1 O5 C31 139.7(3)
O1 Eu1 O5 C31 25.3(3)
O3 Eu1 O5 C31 -176.8(2)
O2 Eu1 O5 C31 61.8(3)
O7 Eu1 O5 C31 -78.7(3)
O8 Eu1 O5 C31 -132.3(3)
O6 Eu1 O5 C31 -14.7(3)
O4 Eu1 O6 C33 -18.8(3)
O5 Eu1 O6 C33 20.6(2)
O1 Eu1 O6 C33 -136.7(2)
O3 Eu1 O6 C33 174.75(19)
O2 Eu1 O6 C33 -64.1(2)
O7 Eu1 O6 C33 146.7(2)
O8 Eu1 O6 C33 82.1(2)
Eu1 O5 C31 C32 8.0(5)
Eu1 O5 C31 C34 -171.08(19)
O5 C31 C32 C33 2.9(5)
C34 C31 C32 C33 -178.0(3)
Eu1 O6 C33 C32 -21.5(4)
Eu1 O6 C33 C40 158.74(17)
C31 C32 C33 O6 4.4(5)
C31 C32 C33 C40 -175.8(3)
O5 C31 C34 C35 16.2(4)
C32 C31 C34 C35 -163.0(3)
O5 C31 C34 C39 -164.0(3)
C32 C31 C34 C39 16.8(4)
C39 C34 C35 C36 -0.5(5)
C31 C34 C35 C36 179.4(3)
C34 C35 C36 C37 1.6(5)
C35 C36 C37 C38 -1.2(6)
C36 C37 C38 C39 -0.2(7)
C37 C38 C39 C34 1.3(7)
C35 C34 C39 C38 -1.0(5)
C31 C34 C39 C38 179.2(3)
O6 C33 C40 C41 -39.7(3)
C32 C33 C40 C41 140.6(3)
O6 C33 C40 C45 139.9(3)
C32 C33 C40 C45 -39.9(4)
C45 C40 C41 C42 -0.1(4)
C33 C40 C41 C42 179.5(3)
C40 C41 C42 C43 -1.6(5)
C41 C42 C43 C44 1.4(5)
C42 C43 C44 C45 0.6(6)
C43 C44 C45 C40 -2.3(5)
C41 C40 C45 C44 2.0(4)
C33 C40 C45 C44 -177.5(3)
O4 Eu1 O7 C46 15.3(2)
O5 Eu1 O7 C46 -89.2(2)
O1 Eu1 O7 C46 127.3(2)
O3 Eu1 O7 C46 44.8(2)
O2 Eu1 O7 C46 162.59(18)
O8 Eu1 O7 C46 -35.35(19)
O6 Eu1 O7 C46 -149.2(2)
O4 Eu1 O8 C48 -129.3(2)
O5 Eu1 O8 C48 152.8(2)
O1 Eu1 O8 C48 -6.0(3)
O3 Eu1 O8 C48 -57.8(2)
O2 Eu1 O8 C48 179.3(2)
O7 Eu1 O8 C48 21.6(2)
O6 Eu1 O8 C48 91.5(2)
Eu1 O7 C46 C47 34.3(3)
Eu1 O7 C46 C49 -147.65(18)
O7 C46 C47 C48 -0.4(4)
C49 C46 C47 C48 -178.3(3)
Eu1 O8 C48 C47 -5.1(4)
Eu1 O8 C48 C55 177.25(18)
C46 C47 C48 O8 -14.6(5)
C46 C47 C48 C55 163.0(3)
O7 C46 C49 C54 -134.2(3)
C47 C46 C49 C54 44.0(4)
O7 C46 C49 C50 42.2(3)
C47 C46 C49 C50 -139.7(3)
C54 C49 C50 C51 0.3(4)
C46 C49 C50 C51 -176.2(3)
C49 C50 C51 C52 1.2(5)
C50 C51 C52 C53 -1.8(6)
C51 C52 C53 C54 0.8(6)
C50 C49 C54 C53 -1.3(4)
C46 C49 C54 C53 175.1(3)
C52 C53 C54 C49 0.7(5)
O8 C48 C55 C56 155.8(3)
C47 C48 C55 C56 -22.0(4)
O8 C48 C55 C60 -19.7(4)
C47 C48 C55 C60 162.5(3)
C60 C55 C56 C57 0.2(5)
C48 C55 C56 C57 -175.3(3)
C55 C56 C57 C58 -1.0(5)
C56 C57 C58 C59 0.4(6)
C57 C58 C59 C60 0.8(6)
C56 C55 C60 C59 1.0(5)
C48 C55 C60 C59 176.7(3)
C58 C59 C60 C55 -1.6(6)
C65 N1 C61 C62 50.7(3)
C65 N1 C61 C67 169.1(3)
C65 N1 C61 C66 -72.9(3)
C67 C61 C62 C63 -167.2(3)
C66 C61 C62 C63 70.9(4)
N1 C61 C62 C63 -51.3(3)
C61 C62 C63 C64 57.6(4)
C62 C63 C64 C65 -57.0(4)
C63 C64 C65 C69 164.5(3)
C63 C64 C65 N1 50.5(3)
C63 C64 C65 C68 -71.1(4)
C61 N1 C65 C64 -50.3(3)
C61 N1 C65 C69 -169.4(2)
C61 N1 C65 C68 72.0(3)
